data_7046731
loop_
_publ_author_name
'Hollingsworth, Thilini S.'
'Hollingsworth, Ryan L.'
'Lord, Richard L.'
'Groysman, Stanislav'

_publ_section_title
;
 Cooperative bimetallic reactivity of a heterodinuclear molybdenum-copper
 model of Mo-Cu CODH.
;
_journal_issue 30
_journal_name_full 'Dalton transactions (Cambridge, England : 2003)'
_journal_page_first 10017
_journal_page_last 10024
_journal_paper_doi 10.1039/c8dt02323a
_journal_volume 47
_journal_year 2018
_chemical_formula_moiety 'C36 H38 N3 O4 W0.5, 0.5(C8 H20 N), 0.5(C8 H18 N)'
_chemical_formula_sum 'C44 H57 N4 O4 W0.5'
_chemical_formula_weight 797.89
_space_group_crystal_system monoclinic
_space_group_IT_number 15
_space_group_name_Hall '-C 2yc'
_space_group_name_H-M_alt 'C 1 2/c 1'
_symmetry_Int_Tables_number 15
_symmetry_space_group_name_Hall '-C 2yc'
_symmetry_space_group_name_H-M 'C 1 2/c 1'
_atom_sites_solution_primary direct
_audit_creation_date 2018-06-18
_audit_creation_method
;
Olex2 1.2
(compiled 2015.01.26 svn.r3150 for OlexSys, GUI svn.r4998)
;
_audit_update_record
;
2018-06-18 deposited with the CCDC.
2018-06-19 downloaded from the CCDC.
;
_cell_angle_alpha 90
_cell_angle_beta 90.110(6)
_cell_angle_gamma 90
_cell_formula_units_Z 8
_cell_length_a 46.586(5)
_cell_length_b 9.6827(7)
_cell_length_c 17.8776(13)
_cell_measurement_reflns_used 9103
_cell_measurement_temperature 100
_cell_measurement_theta_max 27.66
_cell_measurement_theta_min 1.75
_cell_volume 8064.2(12)
_computing_molecular_graphics 'Olex2 (Dolomanov et al., 2009)'
_computing_publication_material 'Olex2 (Dolomanov et al., 2009)'
_computing_structure_refinement 'olex2.refine (Bourhis et al., 2015)'
_computing_structure_solution 'SIR2004 (Burla et al., 2007)'
_diffrn_ambient_temperature 100(2)
_diffrn_measured_fraction_theta_full 0.9648
_diffrn_measured_fraction_theta_max 0.9648
_diffrn_measurement_device_type 'Bruker Apex2'
_diffrn_radiation_type 'Mo K\a'
_diffrn_radiation_wavelength 0.71073
_diffrn_reflns_av_R_equivalents 0.0563
_diffrn_reflns_av_unetI/netI 0.0523
_diffrn_reflns_limit_h_max 59
_diffrn_reflns_limit_h_min -60
_diffrn_reflns_limit_k_max 12
_diffrn_reflns_limit_k_min -12
_diffrn_reflns_limit_l_max 23
_diffrn_reflns_limit_l_min -18
_diffrn_reflns_number 78830
_diffrn_reflns_theta_full 27.6649
_diffrn_reflns_theta_max 27.66
_diffrn_reflns_theta_min 1.75
_exptl_absorpt_coefficient_mu 1.493
_exptl_absorpt_correction_type none
_exptl_crystal_colour yellow
_exptl_crystal_colour_primary yellow
_exptl_crystal_density_diffrn 1.3143
_exptl_crystal_description plate
_exptl_crystal_F_000 3341.6376
_exptl_crystal_size_max 0.25
_exptl_crystal_size_mid 0.15
_exptl_crystal_size_min 0.05
_refine_diff_density_max 2.7272
_refine_diff_density_min -4.3486
_refine_diff_density_rms 0.2050
_refine_ls_d_res_high 0.7654
_refine_ls_d_res_low 11.6465
_refine_ls_goodness_of_fit_ref 1.1605
_refine_ls_hydrogen_treatment noref
_refine_ls_matrix_type full
_refine_ls_number_constraints 0
_refine_ls_number_parameters 549
_refine_ls_number_reflns 9103
_refine_ls_number_restraints 0
_refine_ls_restrained_S_all 1.1605
_refine_ls_R_factor_all 0.1180
_refine_ls_R_factor_gt 0.0633
_refine_ls_shift/su_max 0.0986
_refine_ls_shift/su_mean 0.0027
_refine_ls_structure_factor_coef Fsqd
_refine_ls_weighting_details 'w=1/[\s^2^(Fo^2^)+(0.0577P)^2^+73.7930P] where P=(Fo^2^+2Fc^2^)/3'
_refine_ls_weighting_scheme calc
_refine_ls_wR_factor_gt 0.1434
_refine_ls_wR_factor_ref 0.1848
_reflns_Friedel_coverage 0.0
_reflns_limit_h_max 60
_reflns_limit_h_min -59
_reflns_limit_k_max 12
_reflns_limit_k_min 0
_reflns_limit_l_max 23
_reflns_limit_l_min 0
_reflns_number_gt 5816
_reflns_number_total 9103
_reflns_threshold_expression I>=2u(I)
_cod_data_source_file c8dt02323a2.cif
_cod_data_source_block sg466_mono
_cod_depositor_comments 'Adding full bibliography for 7046730--7046732.cif.'
_cod_database_code 7046731
_olex2_refinement_description
;
1. Others
 Fixed Sof: N5(0.5) C64(0.5) H64a(0.5) H64b(0.5) C60(0.5) H60a(0.5) H60b(0.5)
 C62(0.5) H62a(0.5) H62b(0.5) C67(0.5) H67a(0.5) H67b(0.5) H67c(0.5) C61(0.5)
 H61a(0.5) H61b(0.5) H61c(0.5) C63(0.5) H63a(0.5) H63b(0.5) H63c(0.5) C68(0.5)
 H68a(0.5) H68b(0.5) C69(0.5) H69a(0.5) H69b(0.5) H69c(0.5) N6(0.5) C73(0.5)
 H73a(0.5) H73b(0.5) C74(0.5) H74a(0.5) H74b(0.5) C72(0.5) H72a(0.5) H72b(0.5)
 C70(0.5) C75(0.5) H75a(0.5) H75b(0.5) H75c(0.5) C71(0.5) H71a(0.5) H71b(0.5)
 H71c(0.5) C76(0.5) H76a(0.5) H76b(0.5) H76c(0.5) C79(0.5) H79a(0.5) H79b(0.5)
 H79c(0.5)
 Fixed U12: W2(0)
 Fixed U23: W2(0)
 Fixed Uiso: H6a(0.07) H6b(0.07) H9(0.051) H11(0.043) H17(0.044) H19(0.042)
 H22a(0.07) H22b(0.07) H22c(0.07) H23a(0.065) H23b(0.065) H23c(0.065)
 H25a(0.07) H25b(0.07) H25c(0.07) H26a(0.086) H26b(0.086) H26c(0.086)
 H27a(0.081) H27b(0.081) H27c(0.081) H29(0.051) H31(0.033) H32(0.063)
 H33(0.103) H34(0.124) H37a(0.08) H37b(0.08) H37c(0.08) H38a(0.086) H38b(0.086)
 H38c(0.086) H39a(0.109) H39b(0.109) H39c(0.109) H40(0.073) H41(0.081)
 H42(0.081) H64a(0.063) H64b(0.063) H60a(0.07) H60b(0.07) H62a(0.194)
 H62b(0.194) H67a(0.097) H67b(0.097) H67c(0.097) H61a(0.068) H61b(0.068)
 H61c(0.068) H63a(0.042) H63b(0.042) H63c(0.042) H68a(0.077) H68b(0.077)
 H69a(0.081) H69b(0.081) H69c(0.081) H73a(0.042) H73b(0.042) H74a(0.067)
 H74b(0.067) H72a(0.063) H72b(0.063) H75a(0.089) H75b(0.089) H75c(0.089)
 H71a(0.095) H71b(0.095) H71c(0.095) H76a(0.05) H76b(0.05) H76c(0.05)
 H79a(0.102) H79b(0.102) H79c(0.102)
 Fixed X: W2(0) H6a(0.114) H6b(0.0901) H9(0.1479) H11(0.217) H17(0.1381)
 H19(0.2098) H22a(0.1953) H22b(0.2249) H22c(0.2229) H23a(0.2407) H23b(0.2425)
 H23c(0.2243) H25a(0.1995) H25b(0.1928) H25c(0.167) H26a(0.1468) H26b(0.1737)
 H26c(0.1639) H27a(0.2155) H27b(0.2226) H27c(0.2291) H29(0.1162) H31(0.0793)
 H32(0.0396) H33(0.0159) H34(0.0332) H37a(0.2246) H37b(0.2335) H37c(0.2402)
 H38a(0.2145) H38b(0.2099) H38c(0.1829) H39a(0.1589) H39b(0.1859) H39c(0.1747)
 H40(0.1119) H41(0.0817) H42(0.0327) H64a(0.946) H64b(0.9334) H60a(0.9556)
 H60b(0.9253) H62a(0.887) H62b(0.9003) H67a(0.9088) H67b(0.9002) H67c(0.8822)
 H61a(0.966) H61b(0.9612) H61c(0.9362) H63a(0.8891) H63b(0.8612) H63c(0.8728)
 H68a(0.9415) H68b(0.9145) H69a(0.9831) H69b(0.9865) H69c(0.973) H73a(0.916)
 H73b(0.9007) H74a(0.9447) H74b(0.9592) H72a(0.9718) H72b(0.9429) H75a(0.9975)
 H75b(0.9942) H75c(0.9827) H71a(0.8932) H71b(0.9088) H71c(0.9213) H76a(0.8866)
 H76b(0.8756) H76c(0.9036) H79a(0.9783) H79b(0.9779) H79c(0.9502)
 Fixed Y: H6a(1.2357) H6b(1.1241) H9(1.1641) H11(0.9124) H17(0.4727)
 H19(0.4905) H22a(0.6052) H22b(0.6882) H22c(0.5588) H23a(0.7073) H23b(0.8378)
 H23c(0.8471) H25a(0.2448) H25b(0.124) H25c(0.2037) H26a(0.2467) H26b(0.1812)
 H26c(0.3362) H27a(0.4034) H27b(0.2466) H27c(0.3675) H29(0.6499) H31(0.6676)
 H32(0.7723) H33(0.9457) H34(1.0153) H37a(0.9975) H37b(1.1524) H37c(1.0922)
 H38a(1.2897) H38b(1.3496) H38c(1.329) H39a(1.1866) H39b(1.2076) H39c(1.0552)
 H40(1.3489) H41(1.4539) H42(1.3933) H64a(0.5065) H64b(0.536) H60a(0.1829)
 H60b(0.1556) H62a(0.2795) H62b(0.4111) H67a(0.0804) H67b(0.1131) H67c(0.1797)
 H61a(0.3586) H61b(0.212) H61c(0.3252) H63a(0.5463) H63b(0.4873) H63c(0.4146)
 H68a(0.2555) H68b(0.356) H69a(0.3636) H69b(0.5276) H69c(0.4412) H73a(0.5193)
 H73b(0.4031) H74a(0.373) H74b(0.4844) H72a(0.2748) H72b(0.3067) H75a(0.333)
 H75b(0.3611) H75c(0.2195) H71a(0.194) H71b(0.0487) H71c(0.185) H76a(0.282)
 H76b(0.4379) H76c(0.3882) H79a(0.5152) H79b(0.4764) H79c(0.5439)
 Fixed Z: W2(0.75) H6a(0.8081) H6b(0.8294) H9(0.8769) H11(0.8785) H17(0.5707)
 H19(0.6972) H22a(0.8576) H22b(0.8662) H22c(0.8107) H23a(0.705) H23b(0.7598)
 H23c(0.684) H25a(0.7009) H25b(0.6424) H25c(0.6826) H26a(0.5577) H26b(0.5149)
 H26c(0.4972) H27a(0.5245) H27b(0.5457) H27c(0.6043) H29(0.5141) H31(0.4296)
 H32(0.3835) H33(0.4483) H34(0.5642) H37a(0.9951) H37b(1.0156) H37c(0.9341)
 H38a(0.8753) H38b(0.9578) H38c(0.9032) H39a(1.0001) H39b(1.0545) H39c(1.0356)
 H40(0.6837) H41(0.5974) H42(0.5922) H64a(0.2022) H64b(0.1207) H60a(0.175)
 H60b(0.2145) H62a(0.199) H62b(0.2407) H67a(0.1112) H67b(0.0263) H67c(0.0934)
 H61a(0.2671) H61b(0.3064) H61c(0.3075) H63a(0.1314) H63b(0.1724) H63c(0.098)
 H68a(0.0571) H68b(0.045) H69a(0.1373) H69b(0.1305) H69c(0.0628) H73a(0.123)
 H73b(0.0723) H74a(0.0127) H74b(0.0663) H72a(0.1923) H72b(0.2368) H75a(0.0894)
 H75b(0.0016) H75c(0.0367) H71a(0.0528) H71b(0.0405) H71c(0.0017) H76a(0.1797)
 H76b(0.1877) H76c(0.232) H79a(0.1733) H79b(0.2603) H79c(0.2219)
;
_olex2_submission_special_instructions 'No special instructions were received'

loop_
_space_group_symop_id
_space_group_symop_operation_xyz
1 x,y,z
2 -x,y,-z+1/2
3 -x,-y,-z
4 x,-y,z-1/2
5 x+1/2,y+1/2,z
6 -x+1/2,y+1/2,-z+1/2
7 -x+1/2,-y+1/2,-z
8 x+1/2,-y+1/2,z-1/2

loop_
_atom_site_label
_atom_site_type_symbol
_atom_site_fract_x
_atom_site_fract_y
_atom_site_fract_z
_atom_site_U_iso_or_equiv
_atom_site_adp_type
_atom_site_occupancy
_atom_site_site_symmetry_order
_atom_site_refinement_flags_posn
_atom_site_refinement_flags_adp
_atom_site_refinement_flags_occupancy
_atom_site_disorder_group
O1 O 0.00810(10) 1.2006(5) 0.6751(4) 0.0689(16) Uani 1.000000 1 . . . .
W2 W 0.000000 1.035450 0.750000 0.060797 Uani 1.000000 2 S T P .
O2 O 0.04208(9) 1.0744(4) 0.7628(3) 0.0573(14) Uani 1.000000 1 . . . .
O4 O 0.00185(10) 0.9217(5) 0.8257(4) 0.081(2) Uani 1.000000 1 . . . .
C3 C 0.03495(14) 1.2443(6) 0.6717(5) 0.062(2) Uani 1.000000 1 . . . .
C4 C 0.05396(13) 1.1770(6) 0.7222(5) 0.055(2) Uani 1.000000 1 . . . .
C5 C 0.08259(13) 1.2172(6) 0.7281(5) 0.0520(19) Uani 1.000000 1 . . . .
C6 C 0.10194(14) 1.1598(7) 0.7879(5) 0.059(2) Uani 1.000000 1 . . . .
H6a H 0.114000 1.235700 0.808100 0.070000 Uiso 1.000000 1 . . . .
H6b H 0.090100 1.124100 0.829400 0.070000 Uiso 1.000000 1 . . . .
N3 N 0.12065(11) 1.0498(5) 0.7611(4) 0.0499(14) Uani 1.000000 1 . . . .
C8 C 0.14596(13) 1.0170(6) 0.7969(4) 0.0380(14) Uani 1.000000 1 . . . .
C9 C 0.15804(14) 1.0883(6) 0.8562(4) 0.0432(16) Uani 1.000000 1 . . . .
H9 H 0.147900 1.164100 0.876900 0.051000 Uiso 1.000000 1 . . . .
C10 C 0.18470(14) 1.0527(5) 0.8868(3) 0.0378(14) Uani 1.000000 1 . . . .
C11 C 0.19895(14) 0.9382(5) 0.8581(3) 0.0365(14) Uani 1.000000 1 . . . .
H11 H 0.217000 0.912400 0.878500 0.043000 Uiso 1.000000 1 . . . .
C12 C 0.18723(13) 0.8598(5) 0.7990(3) 0.0318(13) Uani 1.000000 1 . . . .
C13 C 0.16158(12) 0.9015(5) 0.7702(3) 0.0326(13) Uani 1.000000 1 . . . .
O3 O 0.14812(8) 0.8391(4) 0.7098(2) 0.0355(9) Uani 1.000000 1 . . . .
C15 C 0.15845(12) 0.7129(5) 0.6873(3) 0.0314(13) Uani 1.000000 1 . . . .
C16 C 0.14114(12) 0.6457(5) 0.6351(3) 0.0351(13) Uani 1.000000 1 . . . .
C17 C 0.14988(14) 0.5188(5) 0.6063(3) 0.0366(13) Uani 1.000000 1 . . . .
H17 H 0.138100 0.472700 0.570700 0.044000 Uiso 1.000000 1 . . . .
C18 C 0.17562(14) 0.4593(5) 0.6290(3) 0.0356(13) Uani 1.000000 1 . . . .
C19 C 0.19218(14) 0.5303(6) 0.6815(3) 0.0353(13) Uani 1.000000 1 . . . .
H19 H 0.209800 0.490500 0.697200 0.042000 Uiso 1.000000 1 . . . .
C20 C 0.18394(13) 0.6572(5) 0.7123(3) 0.0330(13) Uani 1.000000 1 . . . .
C21 C 0.20341(13) 0.7351(5) 0.7670(3) 0.0353(13) Uani 1.000000 1 . . . .
C22 C 0.21248(16) 0.6380(6) 0.8312(4) 0.0468(17) Uani 1.000000 1 . . . .
H22a H 0.195300 0.605200 0.857600 0.070000 Uiso 1.000000 1 . . . .
H22b H 0.224900 0.688200 0.866200 0.070000 Uiso 1.000000 1 . . . .
H22c H 0.222900 0.558800 0.810700 0.070000 Uiso 1.000000 1 . . . .
C23 C 0.23015(14) 0.7864(7) 0.7251(4) 0.0433(15) Uani 1.000000 1 . . . .
H23a H 0.240700 0.707300 0.705000 0.065000 Uiso 1.000000 1 . . . .
H23b H 0.242500 0.837800 0.759800 0.065000 Uiso 1.000000 1 . . . .
H23c H 0.224300 0.847100 0.684000 0.065000 Uiso 1.000000 1 . . . .
C24 C 0.18576(14) 0.3192(6) 0.5980(3) 0.0394(14) Uani 1.000000 1 . . . .
C25 C 0.18630(16) 0.2134(6) 0.6617(4) 0.0469(16) Uani 1.000000 1 . . . .
H25a H 0.199500 0.244800 0.700900 0.070000 Uiso 1.000000 1 . . . .
H25b H 0.192800 0.124000 0.642400 0.070000 Uiso 1.000000 1 . . . .
H25c H 0.167000 0.203700 0.682600 0.070000 Uiso 1.000000 1 . . . .
C26 C 0.16575(17) 0.2661(7) 0.5364(4) 0.058(2) Uani 1.000000 1 . . . .
H26a H 0.146800 0.246700 0.557700 0.086000 Uiso 1.000000 1 . . . .
H26b H 0.173700 0.181200 0.514900 0.086000 Uiso 1.000000 1 . . . .
H26c H 0.163900 0.336200 0.497200 0.086000 Uiso 1.000000 1 . . . .
C27 C 0.21596(17) 0.3357(7) 0.5652(4) 0.0541(19) Uani 1.000000 1 . . . .
H27a H 0.215500 0.403400 0.524500 0.081000 Uiso 1.000000 1 . . . .
H27b H 0.222600 0.246600 0.545700 0.081000 Uiso 1.000000 1 . . . .
H27c H 0.229100 0.367500 0.604300 0.081000 Uiso 1.000000 1 . . . .
N1 N 0.11517(10) 0.7121(5) 0.6159(3) 0.0376(12) Uani 1.000000 1 . . . .
C29 C 0.10583(13) 0.7035(6) 0.5494(4) 0.0421(16) Uani 1.000000 1 . . . .
H29 H 0.116200 0.649900 0.514100 0.051000 Uiso 1.000000 1 . . . .
C30 C 0.07945(12) 0.7737(6) 0.5245(4) 0.0425(16) Uani 1.000000 1 . . . .
C31 C 0.06985(11) 0.7370(5) 0.4577(3) 0.0275(12) Uani 1.000000 1 . . . .
H31 H 0.079300 0.667600 0.429600 0.033000 Uiso 1.000000 1 . . . .
C32 C 0.04671(14) 0.7998(7) 0.4311(4) 0.0526(18) Uani 1.000000 1 . . . .
H32 H 0.039600 0.772300 0.383500 0.063000 Uiso 1.000000 1 . . . .
C33 C 0.03243(15) 0.9035(10) 0.4693(6) 0.086(3) Uani 1.000000 1 . . . .
H33 H 0.015900 0.945700 0.448300 0.103000 Uiso 1.000000 1 . . . .
C34 C 0.04243(17) 0.9432(11) 0.5375(7) 0.103(4) Uani 1.000000 1 . . . .
H34 H 0.033200 1.015300 0.564200 0.124000 Uiso 1.000000 1 . . . .
N2 N 0.06644(15) 0.8762(9) 0.5683(5) 0.099(3) Uani 1.000000 1 . . . .
C36 C 0.19756(16) 1.1427(6) 0.9485(4) 0.0463(16) Uani 1.000000 1 . . . .
C37 C 0.22650(17) 1.0917(6) 0.9757(4) 0.0534(19) Uani 1.000000 1 . . . .
H37a H 0.224600 0.997500 0.995100 0.080000 Uiso 1.000000 1 . . . .
H37b H 0.233500 1.152400 1.015600 0.080000 Uiso 1.000000 1 . . . .
H37c H 0.240200 1.092200 0.934100 0.080000 Uiso 1.000000 1 . . . .
C38 C 0.20163(18) 1.2914(6) 0.9184(4) 0.058(2) Uani 1.000000 1 . . . .
H38a H 0.214500 1.289700 0.875300 0.086000 Uiso 1.000000 1 . . . .
H38b H 0.209900 1.349600 0.957800 0.086000 Uiso 1.000000 1 . . . .
H38c H 0.182900 1.329000 0.903200 0.086000 Uiso 1.000000 1 . . . .
C39 C 0.1775(2) 1.1486(9) 1.0156(4) 0.073(3) Uani 1.000000 1 . . . .
H39a H 0.158900 1.186600 1.000100 0.109000 Uiso 1.000000 1 . . . .
H39b H 0.185900 1.207600 1.054500 0.109000 Uiso 1.000000 1 . . . .
H39c H 0.174700 1.055200 1.035600 0.109000 Uiso 1.000000 1 . . . .
C40 C 0.09240(14) 1.3212(7) 0.6808(5) 0.061(2) Uani 1.000000 1 . . . .
H40 H 0.111900 1.348900 0.683700 0.073000 Uiso 1.000000 1 . . . .
C41 C 0.07433(15) 1.3848(7) 0.6298(6) 0.067(2) Uani 1.000000 1 . . . .
H41 H 0.081700 1.453900 0.597400 0.081000 Uiso 1.000000 1 . . . .
C42 C 0.04523(15) 1.3476(7) 0.6260(6) 0.068(2) Uani 1.000000 1 . . . .
H42 H 0.032700 1.393300 0.592200 0.081000 Uiso 1.000000 1 . . . .
N5 N 0.9263(3) 0.3386(13) 0.1559(8) 0.035(3) Uani 0.500000 1 . . . 1
C64 C 0.9440(3) 0.4676(15) 0.1512(8) 0.052(3) Uani 0.500000 1 . . . 1
C60 C 0.9398(3) 0.2276(16) 0.2038(9) 0.057(4) Uani 0.500000 1 . . . 1
H60a H 0.955600 0.182900 0.175000 0.070000 Uiso 0.500000 1 . . . 1
H60b H 0.925300 0.155600 0.214500 0.070000 Uiso 0.500000 1 . . . 1
C62 C 0.8912(12) 0.379(6) 0.181(3) 0.20(2) Uani 0.500000 1 . . . 1
H62a H 0.887000 0.279500 0.199000 0.194000 Uiso 0.500000 1 . . . 1
H62b H 0.900300 0.411100 0.240700 0.194000 Uiso 0.500000 1 . . . 1
C67 C 0.9014(5) 0.150(3) 0.0775(14) 0.065(6) Uani 0.500000 1 . . . 1
H67a H 0.908800 0.080400 0.111200 0.097000 Uiso 0.500000 1 . . . 1
H67b H 0.900200 0.113100 0.026300 0.097000 Uiso 0.500000 1 . . . 1
H67c H 0.882200 0.179700 0.093400 0.097000 Uiso 0.500000 1 . . . 1
C61 C 0.9520(3) 0.2865(15) 0.2777(6) 0.046(4) Uani 0.500000 1 . . . 1
H61a H 0.966000 0.358600 0.267100 0.068000 Uiso 0.500000 1 . . . 1
H61b H 0.961200 0.212000 0.306400 0.068000 Uiso 0.500000 1 . . . 1
H61c H 0.936200 0.325200 0.307500 0.068000 Uiso 0.500000 1 . . . 1
C63 C 0.8783(2) 0.4643(13) 0.1440(7) 0.030(2) Uani 0.500000 1 . . . 1
H63a H 0.889100 0.546300 0.131400 0.042000 Uiso 0.500000 1 . . . 1
H63b H 0.861200 0.487300 0.172400 0.042000 Uiso 0.500000 1 . . . 1
H63c H 0.872800 0.414600 0.098000 0.042000 Uiso 0.500000 1 . . . 1
C68 C 0.9224(4) 0.2822(17) 0.0775(9) 0.065(4) Uani 0.500000 1 . . . 1
H68a H 0.941500 0.255500 0.057100 0.077000 Uiso 0.500000 1 . . . 1
H68b H 0.914500 0.356000 0.045000 0.077000 Uiso 0.500000 1 . . . 1
C69 C 0.9745(3) 0.4478(15) 0.1170(9) 0.055(4) Uani 0.500000 1 . . . 1
H69a H 0.983100 0.363600 0.137300 0.081000 Uiso 0.500000 1 . . . 1
H69b H 0.986500 0.527600 0.130500 0.081000 Uiso 0.500000 1 . . . 1
H69c H 0.973000 0.441200 0.062800 0.081000 Uiso 0.500000 1 . . . 1
N6 N 0.9386(4) 0.3290(12) 0.1249(8) 0.050(4) Uani 0.500000 1 . . . 2
C73 C 0.9109(2) 0.4196(11) 0.1207(8) 0.035(3) Uani 0.500000 1 . . . 2
C74 C 0.9563(3) 0.3840(15) 0.0585(9) 0.056(4) Uani 0.500000 1 . . . 2
H74a H 0.944700 0.373000 0.012700 0.067000 Uiso 0.500000 1 . . . 2
H74b H 0.959200 0.484400 0.066300 0.067000 Uiso 0.500000 1 . . . 2
C72 C 0.9553(3) 0.3386(14) 0.1952(8) 0.051(3) Uani 0.500000 1 . . . 2
H72a H 0.971800 0.274800 0.192300 0.063000 Uiso 0.500000 1 . . . 2
H72b H 0.942900 0.306700 0.236800 0.063000 Uiso 0.500000 1 . . . 2
C70 C 0.9308(4) 0.1756(14) 0.1149(10) 0.069(5) Uani 0.500000 1 . . . 2
C75 C 0.9852(3) 0.3187(16) 0.0455(9) 0.059(4) Uani 0.500000 1 . . . 2
H75a H 0.997500 0.333000 0.089400 0.089000 Uiso 0.500000 1 . . . 2
H75b H 0.994200 0.361100 0.001600 0.089000 Uiso 0.500000 1 . . . 2
H75c H 0.982700 0.219500 0.036700 0.089000 Uiso 0.500000 1 . . . 2
C71 C 0.9117(5) 0.149(2) 0.0461(13) 0.062(6) Uani 0.500000 1 . . . 2
H71a H 0.893200 0.194000 0.052800 0.095000 Uiso 0.500000 1 . . . 2
H71b H 0.908800 0.048700 0.040500 0.095000 Uiso 0.500000 1 . . . 2
H71c H 0.921300 0.185000 0.001700 0.095000 Uiso 0.500000 1 . . . 2
C76 C 0.8945(3) 0.3768(14) 0.1890(9) 0.028(3) Uani 0.500000 1 . . . 2
H76a H 0.886600 0.282000 0.179700 0.050000 Uiso 0.500000 1 . . . 2
H76b H 0.875600 0.437900 0.187700 0.050000 Uiso 0.500000 1 . . . 2
H76c H 0.903600 0.388200 0.232000 0.050000 Uiso 0.500000 1 . . . 2
C79 C 0.9665(4) 0.4811(17) 0.2144(10) 0.068(4) Uani 0.500000 1 . . . 2
H79a H 0.978300 0.515200 0.173300 0.102000 Uiso 0.500000 1 . . . 2
H79b H 0.977900 0.476400 0.260300 0.102000 Uiso 0.500000 1 . . . 2
H79c H 0.950200 0.543900 0.221900 0.102000 Uiso 0.500000 1 . . . 2

loop_
_atom_site_aniso_label
_atom_site_aniso_U_11
_atom_site_aniso_U_22
_atom_site_aniso_U_33
_atom_site_aniso_U_12
_atom_site_aniso_U_13
_atom_site_aniso_U_23
O1 0.032(2) 0.027(2) 0.147(5) -0.0075(19) 0.003(3) 0.007(3)
W2 0.033700 0.017430 0.131300 -0.000000 0.010700 0.000000
O2 0.032(2) 0.023(2) 0.118(4) 0.0027(17) 0.011(3) -0.004(2)
O4 0.037(3) 0.032(2) 0.174(6) 0.009(2) 0.014(3) 0.027(3)
C3 0.033(3) 0.018(3) 0.134(7) -0.002(3) 0.008(4) -0.005(4)
C4 0.032(3) 0.016(3) 0.116(6) 0.002(2) 0.017(4) -0.011(3)
C5 0.029(3) 0.028(3) 0.100(6) 0.007(3) 0.014(3) -0.022(3)
C6 0.032(3) 0.046(4) 0.100(6) 0.008(3) 0.014(4) -0.031(4)
N3 0.033(3) 0.035(3) 0.082(4) 0.011(2) 0.009(3) -0.017(3)
C8 0.034(3) 0.020(3) 0.059(4) 0.001(2) 0.020(3) -0.006(3)
C9 0.045(4) 0.024(3) 0.061(4) 0.005(3) 0.019(3) -0.010(3)
C10 0.057(4) 0.021(3) 0.036(3) 0.005(3) 0.014(3) 0.000(2)
C11 0.052(4) 0.020(3) 0.038(3) 0.007(2) 0.011(3) 0.001(2)
C12 0.044(3) 0.018(2) 0.033(3) 0.002(2) 0.015(3) 0.003(2)
C13 0.034(3) 0.018(2) 0.046(4) -0.000(2) 0.015(3) -0.003(2)
O3 0.037(2) 0.0190(17) 0.051(3) 0.0057(16) 0.0105(19) -0.0040(17)
C15 0.041(3) 0.017(2) 0.036(3) 0.003(2) 0.016(3) 0.000(2)
C16 0.038(3) 0.021(2) 0.047(4) 0.004(2) 0.018(3) 0.004(2)
C17 0.049(4) 0.020(2) 0.041(3) 0.005(2) 0.012(3) 0.005(2)
C18 0.057(4) 0.020(2) 0.030(3) 0.008(3) 0.013(3) -0.000(2)
C19 0.055(4) 0.021(2) 0.030(3) 0.012(3) 0.010(3) 0.001(2)
C20 0.049(4) 0.019(2) 0.031(3) 0.008(2) 0.013(3) 0.003(2)
C21 0.050(4) 0.019(2) 0.037(3) 0.010(2) 0.009(3) -0.001(2)
C22 0.073(5) 0.025(3) 0.042(4) 0.017(3) -0.004(3) -0.004(3)
C23 0.043(4) 0.042(3) 0.045(4) 0.007(3) 0.014(3) -0.008(3)
C24 0.057(4) 0.022(3) 0.040(3) 0.015(3) 0.006(3) -0.002(2)
C25 0.074(5) 0.018(3) 0.049(4) 0.007(3) 0.006(3) -0.001(3)
C26 0.082(5) 0.037(3) 0.053(4) 0.027(4) -0.009(4) -0.020(3)
C27 0.076(5) 0.030(3) 0.056(4) 0.018(3) 0.023(4) -0.002(3)
N1 0.035(3) 0.023(2) 0.055(4) -0.002(2) 0.012(2) -0.003(2)
C29 0.039(3) 0.020(3) 0.068(5) -0.001(2) 0.022(3) 0.001(3)
C30 0.022(3) 0.029(3) 0.076(5) -0.004(2) 0.015(3) -0.009(3)
C31 0.021(3) 0.017(2) 0.044(3) -0.002(2) 0.010(2) -0.006(2)
C32 0.032(3) 0.042(4) 0.083(5) -0.009(3) 0.010(3) -0.018(4)
C33 0.026(4) 0.097(7) 0.135(8) 0.019(4) -0.021(4) -0.071(6)
C34 0.034(4) 0.112(8) 0.164(10) 0.032(5) -0.020(5) -0.093(8)
N2 0.042(4) 0.094(6) 0.161(8) 0.013(4) 0.002(4) -0.062(6)
C36 0.075(5) 0.022(3) 0.042(4) 0.015(3) 0.005(3) -0.005(3)
C37 0.088(5) 0.026(3) 0.047(4) 0.017(3) -0.009(4) -0.006(3)
C38 0.089(6) 0.021(3) 0.062(5) 0.010(3) -0.017(4) -0.005(3)
C39 0.111(7) 0.055(5) 0.053(5) 0.033(5) 0.016(5) -0.009(4)
C40 0.028(3) 0.038(4) 0.116(7) -0.002(3) 0.020(4) -0.019(4)
C41 0.038(4) 0.030(3) 0.135(8) 0.000(3) 0.029(4) -0.002(4)
C42 0.033(4) 0.023(3) 0.147(8) 0.004(3) 0.006(4) 0.003(4)
N5 0.032(6) 0.028(6) 0.045(8) 0.005(5) 0.007(5) 0.004(5)
C64 0.044(7) 0.050(8) 0.061(9) 0.001(7) -0.005(6) 0.021(7)
C60 0.050(8) 0.053(8) 0.069(10) 0.022(7) 0.011(7) 0.020(8)
C62 0.19(5) 0.17(4) 0.23(6) -0.04(4) 0.07(4) -0.09(4)
C67 0.054(13) 0.055(10) 0.085(16) -0.010(9) 0.016(10) -0.030(11)
C61 0.053(8) 0.063(8) 0.021(6) 0.045(7) 0.001(5) 0.007(6)
C63 0.028(6) 0.030(6) 0.033(6) 0.007(5) 0.000(5) 0.006(5)
C68 0.076(11) 0.052(9) 0.066(11) 0.014(8) 0.018(9) 0.005(8)
C69 0.020(6) 0.058(9) 0.086(11) -0.007(6) 0.011(6) 0.015(8)
N6 0.090(12) 0.014(5) 0.047(9) -0.002(7) -0.037(8) 0.005(6)
C73 0.018(5) 0.021(5) 0.066(8) 0.004(4) 0.018(5) 0.006(5)
C74 0.041(8) 0.047(8) 0.080(11) 0.005(6) 0.026(7) 0.007(8)
C72 0.053(8) 0.037(7) 0.064(9) 0.001(6) 0.005(7) 0.004(7)
C70 0.072(10) 0.026(6) 0.109(13) -0.004(7) -0.057(10) 0.006(7)
C75 0.061(9) 0.054(9) 0.062(9) 0.013(7) 0.016(7) 0.021(8)
C71 0.060(14) 0.038(8) 0.089(18) -0.003(9) -0.026(11) 0.001(11)
C76 0.033(7) 0.016(6) 0.035(8) 0.007(5) 0.022(6) 0.016(6)
C79 0.071(11) 0.050(9) 0.081(11) 0.010(8) -0.012(9) -0.015(8)

loop_
_atom_type_symbol
_atom_type_scat_dispersion_real
_atom_type_scat_dispersion_imag
_atom_type_scat_Cromer_Mann_a1
_atom_type_scat_Cromer_Mann_a2
_atom_type_scat_Cromer_Mann_a3
_atom_type_scat_Cromer_Mann_a4
_atom_type_scat_Cromer_Mann_b1
_atom_type_scat_Cromer_Mann_b2
_atom_type_scat_Cromer_Mann_b3
_atom_type_scat_Cromer_Mann_b4
_atom_type_scat_Cromer_Mann_c
_atom_type_scat_source
_atom_type_scat_dispersion_source
H 0.00000 0.00000 0.49300 0.32291 0.14019 0.04081 10.51090 26.12570 3.14236 57.79970 0.0030380000826 'International Tables Volume C Table 6.1.1.4 (pp. 500-502)' custom
C 0.00300 0.00200 2.31000 1.02000 1.58860 0.86500 20.84390 10.20750 0.56870 51.65120 0.215599998832 'International Tables Volume C Table 6.1.1.4 (pp. 500-502)' custom
O 0.01100 0.00600 3.04850 2.28680 1.54630 0.86700 13.27710 5.70110 0.32390 32.90890 0.250800013542 'International Tables Volume C Table 6.1.1.4 (pp. 500-502)' custom
W -0.84900 6.87200 29.08180 15.43000 14.43270 5.11982 1.72029 9.22590 0.32170 57.05600 9.88749980927 'International Tables Volume C Table 6.1.1.4 (pp. 500-502)' custom
N 0.00600 0.00300 12.21260 3.13220 2.01250 1.16630 0.00570 9.89330 28.99750 0.58260 -11.5290002823 'International Tables Volume C Table 6.1.1.4 (pp. 500-502)' custom

loop_
_geom_angle_atom_site_label_1
_geom_angle_atom_site_label_2
_geom_angle_atom_site_label_3
_geom_angle
_geom_angle_site_symmetry_1
_geom_angle_site_symmetry_3
C3 O1 W2 116.1(5) . .
O1 W2 O1 82.1(3) 2_556 .
O2 W2 O1 75.85(19) 2_556 2_556
O2 W2 O1 87.78(18) . 2_556
O2 W2 O1 75.85(19) . .
O2 W2 O1 87.78(18) 2_556 .
O2 W2 O2 158.4(2) 2_556 .
O4 W2 O1 89.7(3) . 2_556
O4 W2 O1 89.7(3) 2_556 .
O4 W2 O1 163.0(2) . .
O4 W2 O1 163.0(2) 2_556 2_556
O4 W2 O2 89.0(2) . .
O4 W2 O2 89.0(2) 2_556 2_556
O4 W2 O2 104.7(2) . 2_556
O4 W2 O2 104.7(2) 2_556 .
O4 W2 O4 101.8(4) 2_556 .
C4 O2 W2 118.5(4) . .
C4 C3 O1 114.3(6) . .
C42 C3 O1 126.1(7) . .
C42 C3 C4 119.5(6) . .
C3 C4 O2 115.1(6) . .
C5 C4 O2 123.9(7) . .
C5 C4 C3 121.0(7) . .
C6 C5 C4 121.6(7) . .
C40 C5 C4 118.1(7) . .
C40 C5 C6 120.1(6) . .
N3 C6 C5 113.2(6) . .
C8 N3 C6 121.8(6) . .
C9 C8 N3 126.0(5) . .
C13 C8 N3 117.7(6) . .
C13 C8 C9 116.3(6) . .
C10 C9 C8 122.4(5) . .
C11 C10 C9 118.4(6) . .
C36 C10 C9 119.3(5) . .
C36 C10 C11 122.3(6) . .
C12 C11 C10 121.4(6) . .
C13 C12 C11 117.5(5) . .
C21 C12 C11 120.9(5) . .
C21 C12 C13 121.6(5) . .
C12 C13 C8 123.9(6) . .
O3 C13 C8 112.0(5) . .
O3 C13 C12 124.1(5) . .
C15 O3 C13 117.2(4) . .
C16 C15 O3 114.1(5) . .
C20 C15 O3 123.7(5) . .
C20 C15 C16 122.2(5) . .
C17 C16 C15 119.3(5) . .
N1 C16 C15 116.4(5) . .
N1 C16 C17 124.2(6) . .
C18 C17 C16 120.6(6) . .
C19 C18 C17 117.9(5) . .
C24 C18 C17 121.6(5) . .
C24 C18 C19 120.5(5) . .
C20 C19 C18 123.0(6) . .
C19 C20 C15 116.9(5) . .
C21 C20 C15 121.6(5) . .
C21 C20 C19 121.3(5) . .
C20 C21 C12 109.5(5) . .
C22 C21 C12 109.6(5) . .
C22 C21 C20 109.7(5) . .
C23 C21 C12 109.0(4) . .
C23 C21 C20 109.1(5) . .
C23 C21 C22 109.8(5) . .
C25 C24 C18 109.0(5) . .
C26 C24 C18 111.6(5) . .
C26 C24 C25 108.6(5) . .
C27 C24 C18 109.2(5) . .
C27 C24 C25 109.9(5) . .
C27 C24 C26 108.6(6) . .
C29 N1 C16 119.4(5) . .
C30 C29 N1 122.5(6) . .
C31 C30 C29 115.4(5) . .
N2 C30 C29 121.3(7) . .
N2 C30 C31 123.2(6) . .
C32 C31 C30 118.3(5) . .
C33 C32 C31 123.2(7) . .
C34 C33 C32 118.9(7) . .
N2 C34 C33 119.5(7) . .
C34 N2 C30 116.9(8) . .
C37 C36 C10 113.2(5) . .
C38 C36 C10 109.1(5) . .
C38 C36 C37 107.8(6) . .
C39 C36 C10 110.5(6) . .
C39 C36 C37 107.8(6) . .
C39 C36 C38 108.3(5) . .
C41 C40 C5 121.5(6) . .
C42 C41 C40 120.2(7) . .
C41 C42 C3 119.6(8) . .
C60 N5 C64 113.2(12) . .
C62 N5 C64 110(2) . .
C62 N5 C60 114(2) . .
C68 N5 C64 108.2(12) . .
C68 N5 C60 108.5(12) . .
C68 N5 C62 102(2) . .
C69 C64 N5 114.9(12) . .
C61 C60 N5 111.9(12) . .
C63 C62 N5 119(4) . .
C67 C68 N5 110.9(14) . .
C74 N6 C73 102.2(10) . .
C72 N6 C73 116.0(13) . .
C72 N6 C74 110.6(13) . .
C70 N6 C73 109.8(12) . .
C70 N6 C74 111.8(14) . .
C70 N6 C72 106.5(10) . .
C76 C73 N6 103.2(11) . .
C75 C74 N6 116.9(12) . .
C79 C72 N6 115.5(12) . .
C71 C70 N6 113.1(13) . .

loop_
_geom_bond_atom_site_label_1
_geom_bond_atom_site_label_2
_geom_bond_distance
_geom_bond_site_symmetry_2
O1 W2 2.121(5) .
O1 C3 1.322(8) .
W2 O2 2.009(4) .
W2 O2 2.009(4) 2_556
W2 O4 1.747(6) .
W2 O4 1.747(6) 2_556
O2 C4 1.350(8) .
C3 C4 1.422(11) .
C3 C42 1.377(10) .
C4 C5 1.393(9) .
C5 C6 1.503(11) .
C5 C40 1.393(10) .
C6 N3 1.458(7) .
N3 C8 1.377(8) .
C8 C9 1.384(9) .
C8 C13 1.417(7) .
C9 C10 1.399(9) .
C10 C11 1.391(7) .
C10 C36 1.527(9) .
C11 C12 1.411(8) .
C12 C13 1.362(8) .
C12 C21 1.535(7) .
C13 O3 1.386(7) .
O3 C15 1.374(6) .
C15 C16 1.393(8) .
C15 C20 1.377(8) .
C16 C17 1.394(7) .
C16 N1 1.412(8) .
C17 C18 1.391(9) .
C18 C19 1.395(9) .
C18 C24 1.540(7) .
C19 C20 1.401(7) .
C20 C21 1.531(9) .
C21 C22 1.543(8) .
C21 C23 1.537(9) .
C24 C25 1.531(8) .
C24 C26 1.530(10) .
C24 C27 1.534(10) .
N1 C29 1.268(8) .
C29 C30 1.472(9) .
C30 C31 1.324(9) .
C30 N2 1.403(9) .
C31 C32 1.324(9) .
C32 C33 1.385(10) .
C33 C34 1.359(13) .
C34 N2 1.405(12) .
C36 C37 1.515(10) .
C36 C38 1.548(9) .
C36 C39 1.523(10) .
C40 C41 1.384(12) .
C41 C42 1.404(10) .
N5 C64 1.500(19) .
N5 C60 1.512(19) .
N5 C62 1.74(6) .
N5 C68 1.51(2) .
C64 C69 1.558(19) .
C60 C61 1.55(2) .
C62 C63 1.21(6) .
C67 C68 1.61(3) .
N6 C73 1.564(18) .
N6 C74 1.54(2) .
N6 C72 1.48(2) .
N6 C70 1.539(17) .
C73 C76 1.501(19) .
C74 C75 1.505(19) .
C72 C79 1.51(2) .
C70 C71 1.54(3) .
